data_7054311
loop_
_publ_author_name
'Karmakar, Anirban'
'Hazra, Susanta'
'Guedes da Silva, M. F\'atima C.'
'Pombeiro, Armando J. L.'

_publ_section_title
;
 Synthesis, structure and catalytic applications of amidoterephthalate
 copper complexes in the diastereoselective Henry reaction in aqueous
 medium
;
_journal_issue 10
_journal_name_full 'New J. Chem.'
_journal_page_first 4837
_journal_paper_doi 10.1039/C4NJ00878B
_journal_volume 38
_journal_year 2014
_chemical_formula_sum 'C11 H13 N O6'
_chemical_formula_weight 255.22
_chemical_name_systematic
;
 ?
;
_space_group_crystal_system monoclinic
_space_group_IT_number 14
_space_group_name_Hall '-P 2ybc'
_space_group_name_H-M_alt 'P 1 21/c 1'
_symmetry_space_group_name_Hall '-P 2ybc'
_symmetry_space_group_name_H-M 'P 1 21/c 1'
_atom_sites_solution_hydrogens geom
_audit_creation_method SHELXL-2014
_cell_angle_alpha 90
_cell_angle_beta 98.276(2)
_cell_angle_gamma 90
_cell_formula_units_Z 4
_cell_length_a 8.2402(4)
_cell_length_b 15.2755(8)
_cell_length_c 9.6698(5)
_cell_measurement_reflns_used 4048
_cell_measurement_temperature 296(2)
_cell_measurement_theta_max 23.67
_cell_measurement_theta_min 2.50
_cell_volume 1204.49(11)
_computing_publication_material 'WinGX publication routines (Farrugia, 1999)'
_computing_structure_refinement 'SHELXL-2014 (Sheldrick, 2014)'
_computing_structure_solution 'SIR97 (Giacovazzo et al, 1997)'
_diffrn_ambient_temperature 296(2)
_diffrn_measured_fraction_theta_full 1.000
_diffrn_measured_fraction_theta_max 1.000
_diffrn_measurement_device_type 'Bruker APEX-II PHOTON 100 detector'
_diffrn_measurement_method '\f and \w scans'
_diffrn_radiation_source 'fine-focus sealed tube'
_diffrn_radiation_type MoK\a
_diffrn_radiation_wavelength 0.71073
_diffrn_reflns_av_R_equivalents 0.0667
_diffrn_reflns_av_unetI/netI 0.0294
_diffrn_reflns_Laue_measured_fraction_full 1.000
_diffrn_reflns_Laue_measured_fraction_max 1.000
_diffrn_reflns_limit_h_max 9
_diffrn_reflns_limit_h_min -9
_diffrn_reflns_limit_k_max 18
_diffrn_reflns_limit_k_min -18
_diffrn_reflns_limit_l_max 11
_diffrn_reflns_limit_l_min -11
_diffrn_reflns_number 21464
_diffrn_reflns_point_group_measured_fraction_full 1.000
_diffrn_reflns_point_group_measured_fraction_max 1.000
_diffrn_reflns_theta_full 25.242
_diffrn_reflns_theta_max 25.367
_diffrn_reflns_theta_min 2.498
_exptl_absorpt_coefficient_mu 0.116
_exptl_absorpt_correction_T_max 0.97
_exptl_absorpt_correction_T_min 0.94
_exptl_absorpt_correction_type multi-scan
_exptl_absorpt_process_details SADABS
_exptl_crystal_colour colourless
_exptl_crystal_density_diffrn 1.407
_exptl_crystal_description block
_exptl_crystal_F_000 536
_exptl_crystal_size_max 0.310
_exptl_crystal_size_mid 0.250
_exptl_crystal_size_min 0.170
_refine_diff_density_max 0.248
_refine_diff_density_min -0.187
_refine_diff_density_rms 0.052
_refine_ls_extinction_method none
_refine_ls_goodness_of_fit_ref 1.017
_refine_ls_hydrogen_treatment constr
_refine_ls_matrix_type full
_refine_ls_number_parameters 168
_refine_ls_number_reflns 2214
_refine_ls_number_restraints 0
_refine_ls_restrained_S_all 1.017
_refine_ls_R_factor_all 0.0778
_refine_ls_R_factor_gt 0.0497
_refine_ls_shift/su_max 0.002
_refine_ls_shift/su_mean 0.000
_refine_ls_structure_factor_coef Fsqd
_refine_ls_weighting_details 'w=1/[\s^2^(Fo^2^)+(0.0804P)^2^+0.3047P] where P=(Fo^2^+2Fc^2^)/3'
_refine_ls_weighting_scheme calc
_refine_ls_wR_factor_gt 0.1254
_refine_ls_wR_factor_ref 0.1419
_reflns_Friedel_coverage 0.000
_reflns_number_gt 1542
_reflns_number_total 2214
_reflns_threshold_expression 'I > 2\s(I)'
_cod_data_source_file c4nj00878b6.cif
_cod_data_source_block H2L2
_cod_depositor_comments 'Adding full bibliography for 7054309--7054312.cif.'
_cod_database_code 7054311
_shelx_space_group_comment
;
The symmetry employed for this shelxl refinement is uniquely defined
by the following loop, which should always be used as a source of
symmetry information in preference to the above space-group names.
They are only intended as comments.
;
_shelx_estimated_absorpt_t_min 0.965
_shelx_estimated_absorpt_t_max 0.981
_shelxl_version_number 2014-1

loop_
_space_group_symop_operation_xyz
'x, y, z'
'-x, y+1/2, -z+1/2'
'-x, -y, -z'
'x, -y-1/2, z-1/2'

loop_
_atom_site_label
_atom_site_type_symbol
_atom_site_fract_x
_atom_site_fract_y
_atom_site_fract_z
_atom_site_U_iso_or_equiv
_atom_site_adp_type
_atom_site_occupancy
_atom_site_site_symmetry_order
_atom_site_calc_flag
_atom_site_refinement_flags_posn
_atom_site_refinement_flags_adp
C1 C 0.0098(3) 0.60340(14) 0.2375(2) 0.0417(5) Uani 1 1 d . .
C2 C 0.1212(2) 0.56582(13) 0.3585(2) 0.0358(5) Uani 1 1 d . .
C3 C 0.1279(3) 0.47565(14) 0.3748(2) 0.0432(6) Uani 1 1 d . .
H3 H 0.0631 0.4405 0.3105 0.052 Uiso 1 1 calc R U
C4 C 0.2282(3) 0.43697(14) 0.4839(2) 0.0428(6) Uani 1 1 d . .
H4 H 0.2320 0.3763 0.4927 0.051 Uiso 1 1 calc R U
C5 C 0.3237(2) 0.48959(13) 0.5807(2) 0.0357(5) Uani 1 1 d . .
C6 C 0.4351(3) 0.45050(13) 0.7003(2) 0.0394(5) Uani 1 1 d . .
C7 C 0.3206(3) 0.57962(13) 0.5666(2) 0.0364(5) Uani 1 1 d . .
H7 H 0.3862 0.6141 0.6315 0.044 Uiso 1 1 calc R U
C8 C 0.2201(3) 0.61925(13) 0.4560(2) 0.0342(5) Uani 1 1 d . .
C9 C 0.2908(3) 0.77529(13) 0.5127(2) 0.0407(5) Uani 1 1 d . .
C10 C 0.2554(3) 0.86455(15) 0.4535(3) 0.0559(7) Uani 1 1 d . .
H10A H 0.3352 0.9051 0.4983 0.084 Uiso 1 1 calc R U
H10B H 0.1478 0.8824 0.4692 0.084 Uiso 1 1 calc R U
H10C H 0.2604 0.8636 0.3550 0.084 Uiso 1 1 calc R U
C11 C 0.7230(4) 0.68379(18) 0.8965(3) 0.0823(10) Uani 1 1 d . .
H11A H 0.8144 0.7185 0.9379 0.124 Uiso 1 1 calc R U
H11B H 0.6236 0.7071 0.9227 0.124 Uiso 1 1 calc R U
H11C H 0.7167 0.6851 0.7966 0.124 Uiso 1 1 calc R U
N1 N 0.2137(2) 0.71008(11) 0.43565(18) 0.0422(5) Uani 1 1 d . .
H1 H 0.1503 0.7269 0.3620 0.051 Uiso 1 1 calc R U
O1 O -0.0008(2) 0.68062(10) 0.20794(16) 0.0579(5) Uani 1 1 d . .
O2 O -0.0768(2) 0.54389(11) 0.16293(17) 0.0640(6) Uani 1 1 d . .
H2O H -0.1325 0.5672 0.0959 0.096 Uiso 1 1 calc R U
O3 O 0.5198(2) 0.49334(10) 0.78712(17) 0.0600(5) Uani 1 1 d . .
O4 O 0.4308(2) 0.36476(10) 0.70100(17) 0.0580(5) Uani 1 1 d . .
H4O H 0.4944 0.3463 0.7676 0.087 Uiso 1 1 calc R U
O5 O 0.3828(2) 0.76300(10) 0.62277(16) 0.0557(5) Uani 1 1 d . .
O6 O 0.7436(3) 0.59877(12) 0.9427(2) 0.0971(9) Uani 1 1 d . .
H6 H 0.6806 0.5667 0.8925 0.146 Uiso 1 1 calc R U

loop_
_atom_site_aniso_label
_atom_site_aniso_U_11
_atom_site_aniso_U_22
_atom_site_aniso_U_33
_atom_site_aniso_U_23
_atom_site_aniso_U_13
_atom_site_aniso_U_12
C1 0.0462(13) 0.0361(12) 0.0388(11) -0.0024(9) -0.0075(9) -0.0026(10)
C2 0.0374(12) 0.0323(11) 0.0352(11) -0.0021(9) -0.0028(9) -0.0019(9)
C3 0.0496(14) 0.0316(12) 0.0431(12) -0.0054(9) -0.0118(10) -0.0039(10)
C4 0.0503(14) 0.0261(11) 0.0478(12) -0.0016(9) -0.0076(10) -0.0015(10)
C5 0.0371(12) 0.0294(11) 0.0384(11) -0.0004(9) -0.0023(9) 0.0004(9)
C6 0.0427(13) 0.0293(11) 0.0429(12) 0.0000(9) -0.0049(10) 0.0000(10)
C7 0.0407(12) 0.0284(11) 0.0368(11) -0.0045(9) -0.0061(9) -0.0029(9)
C8 0.0383(12) 0.0270(11) 0.0353(10) -0.0020(8) -0.0018(9) 0.0002(9)
C9 0.0483(13) 0.0281(11) 0.0420(12) -0.0018(9) -0.0060(10) -0.0018(10)
C10 0.0758(18) 0.0292(12) 0.0564(14) 0.0034(10) -0.0120(12) -0.0030(12)
C11 0.099(2) 0.0456(17) 0.092(2) 0.0097(15) -0.0230(18) 0.0001(16)
N1 0.0543(12) 0.0257(9) 0.0403(9) 0.0006(7) -0.0149(8) 0.0005(8)
O1 0.0738(12) 0.0343(9) 0.0552(10) 0.0043(7) -0.0262(8) -0.0015(8)
O2 0.0833(13) 0.0372(9) 0.0573(10) 0.0022(7) -0.0383(9) -0.0101(9)
O3 0.0717(12) 0.0363(9) 0.0599(10) -0.0003(8) -0.0319(9) -0.0031(8)
O4 0.0747(12) 0.0289(8) 0.0593(10) 0.0047(7) -0.0281(8) 0.0011(8)
O5 0.0742(12) 0.0307(8) 0.0518(9) -0.0017(7) -0.0266(8) -0.0059(8)
O6 0.132(2) 0.0384(11) 0.0937(14) 0.0073(9) -0.0750(13) -0.0115(11)

loop_
_atom_type_symbol
_atom_type_description
_atom_type_scat_dispersion_real
_atom_type_scat_dispersion_imag
_atom_type_scat_source
C C 0.0033 0.0016 'International Tables Vol C Tables 4.2.6.8 and 6.1.1.4'
H H 0.0000 0.0000 'International Tables Vol C Tables 4.2.6.8 and 6.1.1.4'
N N 0.0061 0.0033 'International Tables Vol C Tables 4.2.6.8 and 6.1.1.4'
O O 0.0106 0.0060 'International Tables Vol C Tables 4.2.6.8 and 6.1.1.4'

loop_
_geom_angle_atom_site_label_1
_geom_angle_atom_site_label_2
_geom_angle_atom_site_label_3
_geom_angle
O1 C1 O2 122.0(2)
O1 C1 C2 124.99(19)
O2 C1 C2 112.97(18)
C3 C2 C8 119.20(18)
C3 C2 C1 118.74(18)
C8 C2 C1 122.05(18)
C4 C3 C2 121.57(19)
C4 C3 H3 119.2
C2 C3 H3 119.2
C3 C4 C5 119.17(19)
C3 C4 H4 120.4
C5 C4 H4 120.4
C7 C5 C4 120.59(19)
C7 C5 C6 118.35(18)
C4 C5 C6 121.05(18)
O3 C6 O4 123.57(19)
O3 C6 C5 123.51(19)
O4 C6 C5 112.92(18)
C5 C7 C8 120.57(19)
C5 C7 H7 119.7
C8 C7 H7 119.7
C7 C8 N1 122.96(18)
C7 C8 C2 118.89(18)
N1 C8 C2 118.15(17)
O5 C9 N1 123.32(19)
O5 C9 C10 122.29(19)
N1 C9 C10 114.39(18)
C9 C10 H10A 109.5
C9 C10 H10B 109.5
H10A C10 H10B 109.5
C9 C10 H10C 109.5
H10A C10 H10C 109.5
H10B C10 H10C 109.5
O6 C11 H11A 109.5
O6 C11 H11B 109.5
H11A C11 H11B 109.5
O6 C11 H11C 109.5
H11A C11 H11C 109.5
H11B C11 H11C 109.5
C9 N1 C8 130.48(18)
C9 N1 H1 114.8
C8 N1 H1 114.8
C1 O2 H2O 109.5
C6 O4 H4O 109.5
C11 O6 H6 109.5

loop_
_geom_bond_atom_site_label_1
_geom_bond_atom_site_label_2
_geom_bond_distance
C1 O1 1.214(3)
C1 O2 1.307(3)
C1 C2 1.494(3)
C2 C3 1.387(3)
C2 C8 1.413(3)
C3 C4 1.376(3)
C3 H3 0.9300
C4 C5 1.389(3)
C4 H4 0.9300
C5 C7 1.382(3)
C5 C6 1.494(3)
C6 O3 1.205(2)
C6 O4 1.310(2)
C7 C8 1.393(3)
C7 H7 0.9300
C8 N1 1.401(3)
C9 O5 1.229(2)
C9 N1 1.347(3)
C9 C10 1.491(3)
C10 H10A 0.9600
C10 H10B 0.9600
C10 H10C 0.9600
C11 O6 1.376(3)
C11 H11A 0.9600
C11 H11B 0.9600
C11 H11C 0.9600
N1 H1 0.8600
O2 H2O 0.8200
O4 H4O 0.8200
O6 H6 0.8200

loop_
_geom_hbond_atom_site_label_D
_geom_hbond_atom_site_label_H
_geom_hbond_atom_site_label_A
_geom_hbond_distance_DH
_geom_hbond_distance_HA
_geom_hbond_distance_DA
_geom_hbond_angle_DHA
_geom_hbond_site_symmetry_A
O6 H6 O3 0.82 1.91 2.731(2) 174.7 .
O4 H4O O5 0.82 1.86 2.632(2) 156.5 2_646
O2 H2O O6 0.82 1.74 2.554(2) 170.3 1_454
N1 H1 O1 0.86 1.93 2.656(2) 140.9 .
C10 H10A O3 0.96 2.61 3.501(3) 153.6 2_656
C7 H7 O5 0.93 2.28 2.885(3) 122.5 .

loop_
_geom_torsion_atom_site_label_1
_geom_torsion_atom_site_label_2
_geom_torsion_atom_site_label_3
_geom_torsion_atom_site_label_4
_geom_torsion
O1 C1 C2 C3 -176.1(2)
O2 C1 C2 C3 3.2(3)
O1 C1 C2 C8 3.6(4)
O2 C1 C2 C8 -177.1(2)
C8 C2 C3 C4 0.2(3)
C1 C2 C3 C4 179.9(2)
C2 C3 C4 C5 0.7(4)
C3 C4 C5 C7 -1.2(3)
C3 C4 C5 C6 -179.7(2)
C7 C5 C6 O3 1.7(3)
C4 C5 C6 O3 -179.7(2)
C7 C5 C6 O4 -178.4(2)
C4 C5 C6 O4 0.2(3)
C4 C5 C7 C8 0.8(3)
C6 C5 C7 C8 179.35(19)
C5 C7 C8 N1 -179.1(2)
C5 C7 C8 C2 0.0(3)
C3 C2 C8 C7 -0.5(3)
C1 C2 C8 C7 179.77(19)
C3 C2 C8 N1 178.7(2)
C1 C2 C8 N1 -1.0(3)
O5 C9 N1 C8 -1.7(4)
C10 C9 N1 C8 178.3(2)
C7 C8 N1 C9 -2.5(4)
C2 C8 N1 C9 178.4(2)
